data_4125500
loop_
_publ_author_name
'Karak, Suvendu'
'Kandambeth, Sharath'
'Biswal, Bishnu P.'
'Sasmal, Himadri Sekhar'
'Kumar, Sushil'
'Pachfule, Pradip'
'Banerjee, Rahul'

_publ_section_title
;
 Constructing Ultraporous Covalent Organic Frameworks in Seconds via an
 Organic Terracotta Process.
;
_journal_issue 5
_journal_name_full 'Journal of the American Chemical Society'
_journal_page_first 1856
_journal_page_last 1862
_journal_paper_doi 10.1021/jacs.6b08815
_journal_volume 139
_journal_year 2017
_chemical_formula_moiety 'C10 H12 N4, 2(C7 H7 O3 S)'
_chemical_formula_sum 'C24 H26 N4 O6 S2'
_chemical_formula_weight 530.61
_chemical_name_systematic
; 
 ? 
;
_space_group_IT_number 2
_symmetry_cell_setting triclinic
_symmetry_space_group_name_Hall '-P 1'
_symmetry_space_group_name_H-M 'P -1'
_atom_sites_solution_hydrogens geom
_atom_sites_solution_primary direct
_atom_sites_solution_secondary difmap
_audit_creation_method SHELXL-97
_cell_angle_alpha 94.583(9)
_cell_angle_beta 100.837(9)
_cell_angle_gamma 97.837(9)
_cell_formula_units_Z 1
_cell_length_a 6.8608(8)
_cell_length_b 7.4854(9)
_cell_length_c 12.4733(11)
_cell_measurement_reflns_used 1275
_cell_measurement_temperature 293(2)
_cell_measurement_theta_max 70.4950
_cell_measurement_theta_min 6.0680
_cell_volume 619.60(12)
_computing_structure_refinement 'SHELXL-97 (Sheldrick, 1997)'
_computing_structure_solution 'SHELXS-97 (Sheldrick, 1990)'
_diffrn_ambient_temperature 293(2)
_diffrn_measured_fraction_theta_full 0.963
_diffrn_measured_fraction_theta_max 0.963
_diffrn_measurement_device_type 'Bruker APEX-II CCD'
_diffrn_measurement_method '\w scans'
_diffrn_radiation_monochromator graphite
_diffrn_radiation_source 'SuperNova, Dual, Cu at zero, Eos'
_diffrn_radiation_type CuK\a
_diffrn_radiation_wavelength 1.54184
_diffrn_reflns_av_R_equivalents 0.0543
_diffrn_reflns_av_sigmaI/netI 0.0547
_diffrn_reflns_limit_h_max 8
_diffrn_reflns_limit_h_min -7
_diffrn_reflns_limit_k_max 9
_diffrn_reflns_limit_k_min -8
_diffrn_reflns_limit_l_max 15
_diffrn_reflns_limit_l_min -14
_diffrn_reflns_number 3718
_diffrn_reflns_theta_full 70.92
_diffrn_reflns_theta_max 70.92
_diffrn_reflns_theta_min 6.00
_exptl_absorpt_coefficient_mu 2.361
_exptl_absorpt_correction_T_max 0.624
_exptl_absorpt_correction_T_min 0.449
_exptl_absorpt_correction_type multi-scan
_exptl_absorpt_process_details sadabs
_exptl_crystal_colour yellow
_exptl_crystal_density_diffrn 1.422
_exptl_crystal_density_method 'not measured'
_exptl_crystal_description needle
_exptl_crystal_F_000 278
_exptl_crystal_size_max 0.4
_exptl_crystal_size_mid 0.3
_exptl_crystal_size_min 0.2
_refine_diff_density_max 0.634
_refine_diff_density_min -0.423
_refine_diff_density_rms 0.106
_refine_ls_extinction_method none
_refine_ls_goodness_of_fit_ref 1.171
_refine_ls_hydrogen_treatment mixed
_refine_ls_matrix_type full
_refine_ls_number_parameters 168
_refine_ls_number_reflns 2299
_refine_ls_number_restraints 0
_refine_ls_restrained_S_all 1.171
_refine_ls_R_factor_all 0.1115
_refine_ls_R_factor_gt 0.0882
_refine_ls_shift/su_max 0.000
_refine_ls_shift/su_mean 0.000
_refine_ls_structure_factor_coef Fsqd
_refine_ls_weighting_details 'calc w=1/[\s^2^(Fo^2^)+(0.1000P)^2^+2.1610P] where P=(Fo^2^+2Fc^2^)/3'
_refine_ls_weighting_scheme calc
_refine_ls_wR_factor_gt 0.2739
_refine_ls_wR_factor_ref 0.2879
_reflns_number_gt 1697
_reflns_number_total 2299
_reflns_threshold_expression >2sigma(I)
_cod_data_source_file ja6b08815_si_002.cif
_cod_data_source_block PTSA-Bpy
_cod_depositor_comments
;
The following automatic conversions were performed:

'_symmetry_cell_setting' value 'Triclinic' changed to 'triclinic'
according to
/home/data/users/saulius/crontab/automatic-downloads/rss-feeds/ACS/lib/dictionaries/cif_core.dic
dictionary named 'cif_core.dic' version 2.4.2 from 2011-04-26.

Automatic conversion script
Id: cif_fix_values 4973 2017-02-22 13:04:09Z antanas 

 Adding full bibliography for 4125492--4125502.cif.
;
_cod_original_cell_volume 619.60(11)
_cod_database_code 4125500

loop_
_symmetry_equiv_pos_as_xyz
'x, y, z'
'-x, -y, -z'

loop_
_atom_site_label
_atom_site_type_symbol
_atom_site_fract_x
_atom_site_fract_y
_atom_site_fract_z
_atom_site_U_iso_or_equiv
_atom_site_adp_type
_atom_site_occupancy
_atom_site_symmetry_multiplicity
_atom_site_calc_flag
_atom_site_refinement_flags
S1 S 0.1017(2) 0.7090(2) 0.71246(13) 0.0498(5) Uani 1 1 d .
N1 N 0.3167(8) 0.6497(7) 0.4668(5) 0.0496(13) Uani 1 1 d .
O2 O 0.0363(7) 0.6246(7) 0.5996(4) 0.0618(13) Uani 1 1 d .
C3 C 0.4903(9) 0.5816(8) 0.4720(5) 0.0431(13) Uani 1 1 d .
O4 O 0.0299(8) 0.8807(6) 0.7268(5) 0.0711(15) Uani 1 1 d .
O5 O 0.3160(7) 0.7223(7) 0.7503(4) 0.0683(14) Uani 1 1 d .
N6 N 0.3807(9) 1.0437(7) 0.3228(5) 0.0606(16) Uani 1 1 d .
H6A H 0.2692 1.0833 0.3244 0.073 Uiso 1 1 calc R
H6B H 0.4686 1.1011 0.2920 0.073 Uiso 1 1 calc R
C7 C 0.6326(10) 0.6724(9) 0.4233(6) 0.0522(16) Uani 1 1 d .
H7 H 0.7539 0.6295 0.4245 0.063 Uiso 1 1 calc R
C8 C 0.2786(10) 0.7973(8) 0.4187(6) 0.0523(16) Uani 1 1 d .
H8 H 0.1561 0.8373 0.4188 0.063 Uiso 1 1 calc R
C9 C -0.0155(10) 0.5590(9) 0.7920(5) 0.0487(15) Uani 1 1 d .
C10 C 0.4174(9) 0.8925(8) 0.3685(5) 0.0467(14) Uani 1 1 d .
C11 C 0.5992(10) 0.8249(9) 0.3730(6) 0.0548(17) Uani 1 1 d .
H11 H 0.6986 0.8843 0.3415 0.066 Uiso 1 1 calc R
C12 C -0.1948(11) 0.5828(11) 0.8209(6) 0.067(2) Uani 1 1 d .
H12 H -0.2522 0.6850 0.8034 0.081 Uiso 1 1 calc R
C13 C -0.3206(19) 0.1625(14) 0.9598(8) 0.111(4) Uani 1 1 d .
H13A H -0.3785 0.2226 1.0141 0.167 Uiso 1 1 calc R
H13B H -0.2274 0.0900 0.9948 0.167 Uiso 1 1 calc R
H13C H -0.4250 0.0860 0.9073 0.167 Uiso 1 1 calc R
C14 C -0.2119(14) 0.3022(12) 0.9019(6) 0.074(2) Uani 1 1 d .
C15 C 0.0666(12) 0.4057(10) 0.8181(6) 0.0649(19) Uani 1 1 d .
H15 H 0.1871 0.3870 0.7985 0.078 Uiso 1 1 calc R
C16 C -0.2894(13) 0.4558(13) 0.8755(7) 0.079(2) Uani 1 1 d .
H16 H -0.4098 0.4749 0.8952 0.095 Uiso 1 1 calc R
C17 C -0.0298(14) 0.2808(11) 0.8731(7) 0.076(2) Uani 1 1 d .
H17 H 0.0283 0.1793 0.8915 0.092 Uiso 1 1 calc R
H1 H 0.222(13) 0.587(11) 0.489(7) 0.08(3) Uiso 1 1 d .

loop_
_atom_site_aniso_label
_atom_site_aniso_U_11
_atom_site_aniso_U_22
_atom_site_aniso_U_33
_atom_site_aniso_U_23
_atom_site_aniso_U_13
_atom_site_aniso_U_12
S1 0.0491(9) 0.0476(9) 0.0588(10) 0.0149(7) 0.0250(7) 0.0041(7)
N1 0.038(3) 0.043(3) 0.071(4) 0.019(3) 0.022(3) -0.003(2)
O2 0.056(3) 0.072(3) 0.058(3) 0.010(2) 0.025(2) -0.008(2)
C3 0.040(3) 0.040(3) 0.051(3) 0.009(3) 0.017(3) -0.001(2)
O4 0.075(3) 0.047(3) 0.105(4) 0.021(3) 0.044(3) 0.013(2)
O5 0.045(3) 0.076(3) 0.086(4) 0.026(3) 0.021(2) -0.003(2)
N6 0.060(4) 0.051(3) 0.082(4) 0.030(3) 0.031(3) 0.010(3)
C7 0.046(3) 0.051(4) 0.071(4) 0.020(3) 0.032(3) 0.010(3)
C8 0.048(4) 0.046(3) 0.070(4) 0.018(3) 0.023(3) 0.008(3)
C9 0.050(4) 0.050(4) 0.048(3) 0.009(3) 0.021(3) -0.002(3)
C10 0.049(3) 0.040(3) 0.053(3) 0.012(3) 0.017(3) 0.001(3)
C11 0.053(4) 0.052(4) 0.069(4) 0.022(3) 0.031(3) 0.005(3)
C12 0.061(4) 0.076(5) 0.075(5) 0.022(4) 0.034(4) 0.012(4)
C13 0.157(10) 0.095(7) 0.079(6) 0.023(5) 0.049(6) -0.037(7)
C14 0.090(6) 0.072(5) 0.055(4) 0.016(4) 0.021(4) -0.023(5)
C15 0.072(5) 0.058(4) 0.072(5) 0.021(4) 0.026(4) 0.011(4)
C16 0.069(5) 0.093(6) 0.081(5) 0.018(5) 0.038(4) -0.008(5)
C17 0.099(7) 0.057(4) 0.073(5) 0.022(4) 0.020(5) 0.002(4)

loop_
_atom_type_symbol
_atom_type_description
_atom_type_scat_dispersion_real
_atom_type_scat_dispersion_imag
_atom_type_scat_source
C C 0.0181 0.0091 'International Tables Vol C Tables 4.2.6.8 and 6.1.1.4'
H H 0.0000 0.0000 'International Tables Vol C Tables 4.2.6.8 and 6.1.1.4'
N N 0.0311 0.0180 'International Tables Vol C Tables 4.2.6.8 and 6.1.1.4'
O O 0.0492 0.0322 'International Tables Vol C Tables 4.2.6.8 and 6.1.1.4'
S S 0.3331 0.5567 'International Tables Vol C Tables 4.2.6.8 and 6.1.1.4'

loop_
_geom_angle_atom_site_label_1
_geom_angle_atom_site_label_2
_geom_angle_atom_site_label_3
_geom_angle
_geom_angle_site_symmetry_3
O5 S1 O4 113.0(3) .
O5 S1 O2 112.0(3) .
O4 S1 O2 111.4(3) .
O5 S1 C9 107.3(3) .
O4 S1 C9 107.5(3) .
O2 S1 C9 105.1(3) .
C8 N1 C3 123.9(5) .
N1 C3 C7 116.5(5) .
N1 C3 C3 117.4(6) 2_666
C7 C3 C3 126.0(7) 2_666
C11 C7 C3 121.3(6) .
N1 C8 C10 121.4(6) .
C12 C9 C15 119.0(6) .
C12 C9 S1 121.8(6) .
C15 C9 S1 119.0(5) .
N6 C10 C8 121.2(6) .
N6 C10 C11 122.9(6) .
C8 C10 C11 115.8(6) .
C7 C11 C10 121.0(6) .
C9 C12 C16 120.2(8) .
C16 C14 C17 117.1(7) .
C16 C14 C13 121.2(9) .
C17 C14 C13 121.7(9) .
C17 C15 C9 120.0(8) .
C14 C16 C12 122.0(8) .
C15 C17 C14 121.7(8) .

loop_
_geom_bond_atom_site_label_1
_geom_bond_atom_site_label_2
_geom_bond_distance
_geom_bond_site_symmetry_2
S1 O5 1.445(5) .
S1 O4 1.447(5) .
S1 O2 1.457(5) .
S1 C9 1.767(6) .
N1 C8 1.333(8) .
N1 C3 1.351(8) .
C3 C7 1.376(8) .
C3 C3 1.464(11) 2_666
N6 C10 1.340(8) .
C7 C11 1.371(9) .
C8 C10 1.384(8) .
C9 C12 1.375(9) .
C9 C15 1.381(10) .
C10 C11 1.402(9) .
C12 C16 1.376(10) .
C13 C14 1.510(10) .
C14 C16 1.370(12) .
C14 C17 1.389(12) .
C15 C17 1.373(10) .
